data_7247705
loop_
_publ_author_name
'Ma, Yali'
'Wang, Haitang'
'Wang, Hailong'
'Wang, Jiani'
'Jiang, Shuaiyu'
'Zheng, Qiang'
'Jia, Songyan'
'Li, Xue'
'Ma, Tianyi'

_publ_section_title
;
 A stable ultra-microporous hafnium-based metal--organic framework with
 high performance for CO2 adsorption and separation
;
_journal_issue 46
_journal_name_full CrystEngComm
_journal_page_first 6489
_journal_page_last 6495
_journal_paper_doi 10.1039/D3CE01022H
_journal_volume 25
_journal_year 2023
_chemical_formula_moiety 'C120 H72 Hf6 O32'
_chemical_formula_sum 'C120 H72 Hf6 O32'
_chemical_formula_weight 3096.71
_space_group_crystal_system trigonal
_space_group_IT_number 148
_space_group_name_Hall '-R 3'
_space_group_name_H-M_alt 'R -3 :H'
_atom_sites_solution_hydrogens geom
_atom_sites_solution_primary dual
_audit_creation_date 2022-12-05
_audit_creation_method
;
Olex2 1.5-ac5-024
(compiled 2022.04.12 svn.rca3783a0 for Rigaku Oxford Diffraction, GUI svn.r6498)
;
_audit_update_record
;
2023-10-15 deposited with the CCDC.	2023-11-13 downloaded from the CCDC.
;
_cell_angle_alpha 90
_cell_angle_beta 90
_cell_angle_gamma 120
_cell_formula_units_Z 3
_cell_length_a 30.238(6)
_cell_length_b 30.238(6)
_cell_length_c 15.131(5)
_cell_measurement_reflns_used 4035
_cell_measurement_temperature 296.15
_cell_measurement_theta_max 21.686
_cell_measurement_theta_min 2.334
_cell_volume 11981(5)
_computing_cell_refinement 'SAINT V8.32B (?, 2016)'
_computing_data_reduction 'SAINT V8.32B (?, 2016)'
_computing_molecular_graphics 'Olex2 1.5-ac5-024 (Dolomanov et al., 2009)'
_computing_publication_material 'Olex2 1.5-ac5-024 (Dolomanov et al., 2009)'
_computing_structure_refinement 'SHELXL 2019/2 (Sheldrick, 2015)'
_computing_structure_solution 'SHELXT 2018/2 (Sheldrick, 2018)'
_diffrn_ambient_temperature 296.15
_diffrn_measured_fraction_theta_full 0.998
_diffrn_measured_fraction_theta_max 0.998
_diffrn_measurement_device_type 'Bruker D8 Venture'
_diffrn_measurement_method '\f and \w scans'
_diffrn_radiation_type MoK\a
_diffrn_radiation_wavelength 0.71073
_diffrn_reflns_av_R_equivalents 0.1138
_diffrn_reflns_av_unetI/netI 0.0662
_diffrn_reflns_Laue_measured_fraction_full 0.998
_diffrn_reflns_Laue_measured_fraction_max 0.998
_diffrn_reflns_limit_h_max 35
_diffrn_reflns_limit_h_min -35
_diffrn_reflns_limit_k_max 35
_diffrn_reflns_limit_k_min -23
_diffrn_reflns_limit_l_max 17
_diffrn_reflns_limit_l_min -17
_diffrn_reflns_number 25290
_diffrn_reflns_point_group_measured_fraction_full 0.998
_diffrn_reflns_point_group_measured_fraction_max 0.998
_diffrn_reflns_theta_full 24.999
_diffrn_reflns_theta_max 24.999
_diffrn_reflns_theta_min 1.347
_diffrn_source_current 30.0
_diffrn_source_power 1.2
_diffrn_source_voltage 40.0
_diffrn_standards_number 0
_exptl_absorpt_coefficient_mu 3.938
_exptl_absorpt_correction_T_max 0.08123
_exptl_absorpt_correction_T_min 0.01256
_exptl_absorpt_correction_type multi-scan
_exptl_crystal_colour colourless
_exptl_crystal_colour_primary colourless
_exptl_crystal_density_diffrn 1.288
_exptl_crystal_description block
_exptl_crystal_F_000 4440
_exptl_crystal_size_max 0.2
_exptl_crystal_size_mid 0.15
_exptl_crystal_size_min 0.13
_refine_diff_density_max 1.237
_refine_diff_density_min -0.740
_refine_diff_density_rms 0.141
_refine_ls_extinction_method none
_refine_ls_goodness_of_fit_ref 0.974
_refine_ls_hydrogen_treatment constr
_refine_ls_matrix_type full
_refine_ls_number_parameters 238
_refine_ls_number_reflns 4674
_refine_ls_number_restraints 822
_refine_ls_restrained_S_all 0.928
_refine_ls_R_factor_all 0.0765
_refine_ls_R_factor_gt 0.0504
_refine_ls_shift/su_max 0.001
_refine_ls_shift/su_mean 0.000
_refine_ls_structure_factor_coef Fsqd
_refine_ls_weighting_details 'w=1/[\s^2^(Fo^2^)+(0.0948P)^2^] where P=(Fo^2^+2Fc^2^)/3'
_refine_ls_weighting_scheme calc
_refine_ls_wR_factor_gt 0.1386
_refine_ls_wR_factor_ref 0.1593
_reflns_Friedel_coverage 0.000
_reflns_number_gt 2959
_reflns_number_total 4674
_reflns_threshold_expression 'I > 2\s(I)'
_cod_data_source_file d3ce01022h2.cif
_cod_data_source_block 1
_cod_depositor_comments 'Adding full bibliography for 7247705.cif.'
_cod_original_cell_volume 11981(6)
_cod_original_sg_symbol_H-M 'R -3'
_cod_database_code 7247705
_shelx_shelxl_version_number 2019/2
_shelx_space_group_comment
;
The symmetry employed for this shelxl refinement is uniquely defined
by the following loop, which should always be used as a source of
symmetry information in preference to the above space-group names.
They are only intended as comments.
;
_shelx_estimated_absorpt_t_max 0.629
_shelx_estimated_absorpt_t_min 0.506
_olex2_refinement_description
;
1. Fixed Uiso
 At 1.2 times of:
  All C(H) groups
2. Uiso/Uaniso restraints and constraints
C1 \\sim C2 \\sim C3 \\sim C4 \\sim C5 \\sim C6 \\sim C7 \\sim C8 \\sim C9
\\sim C10 \\sim C11 \\sim C12 \\sim C13 \\sim C14 \\sim C15 \\sim C16 \\sim C17
\\sim C18 \\sim C19 \\sim C20 \\sim O1 \\sim O2 \\sim O3 \\sim O4 \\sim O5
\\sim O6: within 5A with sigma of 0.01 and sigma for terminal atoms of 0.02
within 5A
3.a Aromatic/amide H refined with riding coordinates:
 C2(H2), C6(H6), C7(H7), C8(H8), C9(H9), C10(H10), C12(H12), C13(H13),
 C15(H15), C16(H16), C17(H17), C19(H19)
;
_smtbx_masks_void_probe_radius 1.2
_smtbx_masks_void_truncation_radius 1.2
_olex2_submission_special_instructions 'No special instructions were received'

loop_
_space_group_symop_operation_xyz
'x, y, z'
'-y, x-y, z'
'-x+y, -x, z'
'x+2/3, y+1/3, z+1/3'
'-y+2/3, x-y+1/3, z+1/3'
'-x+y+2/3, -x+1/3, z+1/3'
'x+1/3, y+2/3, z+2/3'
'-y+1/3, x-y+2/3, z+2/3'
'-x+y+1/3, -x+2/3, z+2/3'
'-x, -y, -z'
'y, -x+y, -z'
'x-y, x, -z'
'-x+2/3, -y+1/3, -z+1/3'
'y+2/3, -x+y+1/3, -z+1/3'
'x-y+2/3, x+1/3, -z+1/3'
'-x+1/3, -y+2/3, -z+2/3'
'y+1/3, -x+y+2/3, -z+2/3'
'x-y+1/3, x+2/3, -z+2/3'

loop_
_atom_site_label
_atom_site_type_symbol
_atom_site_fract_x
_atom_site_fract_y
_atom_site_fract_z
_atom_site_U_iso_or_equiv
_atom_site_adp_type
_atom_site_occupancy
_atom_site_site_symmetry_order
_atom_site_calc_flag
_atom_site_refinement_flags_posn
_atom_site_refinement_flags_adp
_atom_site_refinement_flags_occupancy
_atom_site_disorder_assembly
_atom_site_disorder_group
Hf1 Hf 0.27470(2) 0.59421(2) 0.76065(3) 0.06200(19) Uani 1 1 d . . . . .
O1 O 0.333333 0.666667 0.8061(9) 0.090(3) Uani 1 3 d S TU P . .
O2 O 0.2601(3) 0.5167(3) 0.7297(5) 0.1029(17) Uani 1 1 d . U . . .
O3 O 0.0367(3) 0.0976(3) 0.2075(6) 0.1054(18) Uani 1 1 d . U . . .
O4 O 0.3103(3) 0.5259(3) 0.5989(5) 0.0984(17) Uani 1 1 d . U . . .
O5 O 0.2617(3) 0.6531(2) 0.7128(6) 0.102(2) Uani 1 1 d . U . . .
O6 O 0.0938(3) 0.0637(3) 0.2095(5) 0.1056(19) Uani 1 1 d . U . . .
C1 C 0.0756(6) 0.0922(5) 0.2357(10) 0.112(2) Uani 1 1 d . U . . .
C2 C 0.2241(5) 0.4130(5) 0.7224(9) 0.123(2) Uani 1 1 d . U . . .
H2 H 0.212714 0.425775 0.767461 0.147 Uiso 1 1 calc R U . . .
C3 C 0.2195(6) 0.3376(5) 0.6531(10) 0.118(2) Uani 1 1 d . U . . .
C4 C 0.2769(5) 0.5003(5) 0.6635(9) 0.109(2) Uani 1 1 d . U . . .
C5 C 0.1610(5) 0.2061(5) 0.5589(9) 0.118(2) Uani 1 1 d . U . . .
C6 C 0.1808(5) 0.2584(5) 0.5644(10) 0.120(2) Uani 1 1 d . U . . .
H6 H 0.182572 0.276800 0.514037 0.144 Uiso 1 1 calc R U . . .
C7 C 0.1529(5) 0.1778(5) 0.6359(10) 0.121(2) Uani 1 1 d . U . . .
H7 H 0.136800 0.142369 0.632900 0.145 Uiso 1 1 calc R U . . .
C8 C 0.2713(6) 0.4226(5) 0.5917(10) 0.120(2) Uani 1 1 d . U . . .
H8 H 0.294204 0.443123 0.548348 0.144 Uiso 1 1 calc R U . . .
C9 C 0.1466(6) 0.1379(5) 0.4514(10) 0.121(2) Uani 1 1 d . U . . .
H9 H 0.163081 0.127036 0.490231 0.145 Uiso 1 1 calc R U . . .
C10 C 0.0996(5) 0.1688(5) 0.3342(9) 0.114(2) Uani 1 1 d . U . . .
H10 H 0.082999 0.179653 0.295675 0.137 Uiso 1 1 calc R U . . .
C11 C 0.1983(6) 0.2837(5) 0.6455(10) 0.118(2) Uani 1 1 d . U . . .
C12 C 0.1685(5) 0.2015(5) 0.7149(10) 0.124(2) Uani 1 1 d . U . . .
H12 H 0.164555 0.182511 0.765609 0.149 Uiso 1 1 calc R U . . .
C13 C 0.2521(6) 0.3707(5) 0.5878(9) 0.123(2) Uani 1 1 d . U . . .
H13 H 0.261112 0.357128 0.540490 0.147 Uiso 1 1 calc R U . . .
C14 C 0.1015(5) 0.1252(5) 0.3153(9) 0.110(2) Uani 1 1 d . U . . .
C15 C 0.2073(5) 0.3606(5) 0.7188(10) 0.123(2) Uani 1 1 d . U . . .
H15 H 0.186372 0.340157 0.764217 0.148 Uiso 1 1 calc R U . . .
C16 C 0.1216(5) 0.1958(5) 0.4074(10) 0.116(2) Uani 1 1 d . U . . .
H16 H 0.122781 0.226932 0.414172 0.139 Uiso 1 1 calc R U . . .
C17 C 0.1902(6) 0.2540(5) 0.7203(10) 0.125(2) Uani 1 1 d . U . . .
H17 H 0.199611 0.269695 0.775366 0.150 Uiso 1 1 calc R U . . .
C18 C 0.2576(6) 0.4459(5) 0.6589(10) 0.118(2) Uani 1 1 d . U . . .
C19 C 0.1267(5) 0.1113(5) 0.3731(9) 0.119(2) Uani 1 1 d . U . . .
H19 H 0.130678 0.083442 0.360016 0.143 Uiso 1 1 calc R U . . .
C20 C 0.1426(5) 0.1807(5) 0.4734(10) 0.115(2) Uani 1 1 d . U . . .

loop_
_atom_site_aniso_label
_atom_site_aniso_U_11
_atom_site_aniso_U_22
_atom_site_aniso_U_33
_atom_site_aniso_U_23
_atom_site_aniso_U_13
_atom_site_aniso_U_12
Hf1 0.0589(3) 0.0588(3) 0.0662(3) 0.00275(18) 0.00104(18) 0.0278(2)
O1 0.081(3) 0.081(3) 0.106(5) 0.000 0.000 0.0407(16)
O2 0.123(3) 0.078(3) 0.108(3) -0.011(3) -0.017(3) 0.051(3)
O3 0.123(4) 0.087(3) 0.108(4) -0.017(3) -0.032(3) 0.055(3)
O4 0.123(4) 0.074(3) 0.097(3) -0.011(3) -0.010(3) 0.050(3)
O5 0.126(4) 0.068(3) 0.103(4) -0.003(3) -0.043(4) 0.041(3)
O6 0.125(4) 0.083(3) 0.109(4) -0.021(3) -0.027(3) 0.053(3)
C1 0.133(4) 0.089(4) 0.114(4) -0.021(3) -0.029(4) 0.055(3)
C2 0.145(4) 0.087(3) 0.111(4) -0.013(3) -0.008(3) 0.039(3)
C3 0.142(3) 0.087(3) 0.109(3) -0.013(3) -0.013(3) 0.045(3)
C4 0.132(4) 0.081(3) 0.108(4) -0.008(3) -0.013(3) 0.048(3)
C5 0.141(3) 0.086(3) 0.115(3) -0.016(3) -0.021(3) 0.049(3)
C6 0.143(3) 0.088(3) 0.114(3) -0.016(3) -0.018(3) 0.047(3)
C7 0.144(4) 0.089(3) 0.115(4) -0.016(3) -0.023(3) 0.047(3)
C8 0.142(4) 0.087(3) 0.112(4) -0.014(3) -0.008(3) 0.044(3)
C9 0.143(3) 0.093(3) 0.118(3) -0.019(3) -0.029(3) 0.052(3)
C10 0.137(4) 0.089(3) 0.116(4) -0.022(3) -0.027(3) 0.056(3)
C11 0.143(3) 0.086(3) 0.111(3) -0.014(3) -0.017(3) 0.045(3)
C12 0.148(4) 0.090(3) 0.114(4) -0.013(3) -0.021(3) 0.044(3)
C13 0.144(3) 0.088(3) 0.112(3) -0.014(3) -0.010(3) 0.039(3)
C14 0.132(4) 0.090(3) 0.115(4) -0.020(3) -0.033(3) 0.060(3)
C15 0.146(3) 0.088(3) 0.111(3) -0.013(3) -0.011(3) 0.040(3)
C16 0.138(3) 0.090(3) 0.116(3) -0.017(3) -0.026(3) 0.054(3)
C17 0.148(4) 0.089(3) 0.113(4) -0.013(3) -0.017(3) 0.041(3)
C18 0.139(4) 0.085(3) 0.109(4) -0.013(3) -0.009(4) 0.041(3)
C19 0.140(4) 0.093(3) 0.118(4) -0.020(3) -0.031(3) 0.054(3)
C20 0.139(3) 0.087(3) 0.116(3) -0.018(3) -0.025(3) 0.054(3)

loop_
_atom_type_symbol
_atom_type_description
_atom_type_scat_dispersion_real
_atom_type_scat_dispersion_imag
_atom_type_scat_source
C C 0.0033 0.0016 'International Tables Vol C Tables 4.2.6.8 and 6.1.1.4'
H H 0.0000 0.0000 'International Tables Vol C Tables 4.2.6.8 and 6.1.1.4'
Hf Hf -0.5830 6.1852 'International Tables Vol C Tables 4.2.6.8 and 6.1.1.4'
O O 0.0106 0.0060 'International Tables Vol C Tables 4.2.6.8 and 6.1.1.4'

loop_
_geom_angle_atom_site_label_1
_geom_angle_atom_site_label_2
_geom_angle_atom_site_label_3
_geom_angle
_geom_angle_site_symmetry_1
_geom_angle_site_symmetry_3
_geom_angle_publ_flag
Hf1 Hf1 Hf1 59.960(11) 15_556 2_665 ?
Hf1 Hf1 Hf1 90.0 14_456 2_665 ?
Hf1 Hf1 Hf1 60.0 3_565 2_665 ?
Hf1 Hf1 Hf1 59.959(11) 14_456 3_565 ?
Hf1 Hf1 Hf1 90.0 15_556 3_565 ?
Hf1 Hf1 Hf1 60.08(2) 15_556 14_456 ?
O1 Hf1 Hf1 89.4(3) . 15_556 ?
O1 Hf1 Hf1 89.4(3) . 14_456 ?
O1 Hf1 Hf1 34.95(17) . 2_665 ?
O1 Hf1 Hf1 34.95(17) . 3_565 ?
O1 Hf1 O2 141.5(2) . . ?
O1 Hf1 O3 79.7(3) . 8 ?
O1 Hf1 O4 143.3(2) . 14_456 ?
O1 Hf1 O5 70.0(3) . 2_665 ?
O1 Hf1 O5 69.9(3) . . ?
O1 Hf1 O6 78.3(3) . 9 ?
O2 Hf1 Hf1 110.8(2) . 14_456 ?
O2 Hf1 Hf1 110.1(2) . 2_665 ?
O2 Hf1 Hf1 74.6(2) . 15_556 ?
O2 Hf1 Hf1 164.6(2) . 3_565 ?
O2 Hf1 O3 119.6(3) . 8 ?
O3 Hf1 Hf1 165.7(2) 8 15_556 ?
O3 Hf1 Hf1 112.2(2) 8 2_665 ?
O3 Hf1 Hf1 75.8(2) 8 3_565 ?
O3 Hf1 Hf1 110.2(2) 8 14_456 ?
O4 Hf1 Hf1 77.4(2) 14_456 14_456 ?
O4 Hf1 Hf1 112.0(2) 14_456 15_556 ?
O4 Hf1 Hf1 112.6(2) 14_456 3_565 ?
O4 Hf1 Hf1 167.4(2) 14_456 2_665 ?
O4 Hf1 O2 74.7(3) 14_456 . ?
O4 Hf1 O3 73.2(3) 14_456 8 ?
O5 Hf1 Hf1 35.00(19) . 3_565 ?
O5 Hf1 Hf1 89.5(2) 15_556 3_565 ?
O5 Hf1 Hf1 34.8(2) . 14_456 ?
O5 Hf1 Hf1 89.4(3) . 15_556 ?
O5 Hf1 Hf1 89.5(2) 15_556 2_665 ?
O5 Hf1 Hf1 34.97(18) 15_556 14_456 ?
O5 Hf1 Hf1 89.5(2) . 2_665 ?
O5 Hf1 Hf1 35.07(19) 15_556 15_556 ?
O5 Hf1 Hf1 89.5(2) 2_665 3_565 ?
O5 Hf1 Hf1 89.4(3) 2_665 14_456 ?
O5 Hf1 Hf1 34.8(2) 2_665 15_556 ?
O5 Hf1 Hf1 35.06(19) 2_665 2_665 ?
O5 Hf1 O1 108.2(4) 15_556 . ?
O5 Hf1 O2 142.3(3) . . ?
O5 Hf1 O2 77.6(3) 2_665 . ?
O5 Hf1 O2 78.3(3) 15_556 . ?
O5 Hf1 O3 78.2(3) . 8 ?
O5 Hf1 O3 141.1(3) 15_556 8 ?
O5 Hf1 O3 143.8(3) 2_665 8 ?
O5 Hf1 O4 142.5(3) 2_665 14_456 ?
O5 Hf1 O4 80.5(3) . 14_456 ?
O5 Hf1 O4 80.0(3) 15_556 14_456 ?
O5 Hf1 O5 69.9(3) 15_556 2_665 ?
O5 Hf1 O5 69.8(3) 15_556 . ?
O5 Hf1 O5 108.2(5) 2_665 . ?
O5 Hf1 O6 143.2(3) 15_556 9 ?
O5 Hf1 O6 79.4(3) 2_665 9 ?
O5 Hf1 O6 141.6(3) . 9 ?
O6 Hf1 Hf1 75.7(2) 9 2_665 ?
O6 Hf1 Hf1 111.8(2) 9 15_556 ?
O6 Hf1 Hf1 165.6(2) 9 14_456 ?
O6 Hf1 Hf1 110.5(2) 9 3_565 ?
O6 Hf1 O2 75.8(3) 9 . ?
O6 Hf1 O3 75.3(3) 9 8 ?
O6 Hf1 O4 116.9(3) 9 14_456 ?
Hf1 O1 Hf1 110.1(3) 3_565 . ?
Hf1 O1 Hf1 110.1(3) 3_565 2_665 ?
Hf1 O1 Hf1 110.1(3) . 2_665 ?
C4 O2 Hf1 130.3(8) . . ?
C1 O3 Hf1 126.9(8) . 6_454 ?
C4 O4 Hf1 126.7(7) . 15_556 ?
Hf1 O5 Hf1 109.9(3) 3_565 . ?
Hf1 O5 Hf1 110.2(4) 14_456 3_565 ?
Hf1 O5 Hf1 110.1(4) 14_456 . ?
C1 O6 Hf1 128.8(8) . 5_554 ?
O3 C1 C14 111.8(11) . . ?
O6 C1 O3 132.6(12) . . ?
O6 C1 C14 115.6(12) . . ?
C15 C2 H2 119.9 . . ?
C18 C2 H2 119.9 . . ?
C18 C2 C15 120.3(14) . . ?
C13 C3 C11 120.8(13) . . ?
C15 C3 C11 124.0(14) . . ?
C15 C3 C13 115.0(13) . . ?
O2 C4 O4 130.8(11) . . ?
O2 C4 C18 116.7(13) . . ?
O4 C4 C18 112.5(12) . . ?
C6 C5 C7 119.6(13) . . ?
C6 C5 C20 119.1(13) . . ?
C7 C5 C20 120.8(12) . . ?
C5 C6 H6 119.8 . . ?
C5 C6 C11 120.4(13) . . ?
C11 C6 H6 119.8 . . ?
C5 C7 H7 119.8 . . ?
C12 C7 C5 120.4(13) . . ?
C12 C7 H7 119.8 . . ?
C13 C8 H8 118.7 . . ?
C13 C8 C18 122.6(14) . . ?
C18 C8 H8 118.7 . . ?
C19 C9 H9 119.1 . . ?
C19 C9 C20 121.8(14) . . ?
C20 C9 H9 119.1 . . ?
C14 C10 H10 119.7 . . ?
C16 C10 H10 119.7 . . ?
C16 C10 C14 120.7(14) . . ?
C6 C11 C3 121.7(13) . . ?
C17 C11 C3 120.5(13) . . ?
C17 C11 C6 117.6(12) . . ?
C7 C12 H12 120.0 . . ?
C7 C12 C17 120.1(14) . . ?
C17 C12 H12 120.0 . . ?
C3 C13 H13 119.1 . . ?
C8 C13 C3 121.9(14) . . ?
C8 C13 H13 119.1 . . ?
C10 C14 C1 122.8(12) . . ?
C19 C14 C1 119.7(11) . . ?
C19 C14 C10 117.4(13) . . ?
C2 C15 H15 117.7 . . ?
C3 C15 C2 124.5(15) . . ?
C3 C15 H15 117.7 . . ?
C10 C16 H16 117.7 . . ?
C10 C16 C20 124.6(13) . . ?
C20 C16 H16 117.7 . . ?
C11 C17 H17 119.2 . . ?
C12 C17 C11 121.5(13) . . ?
C12 C17 H17 119.2 . . ?
C2 C18 C4 121.1(13) . . ?
C2 C18 C8 115.6(13) . . ?
C8 C18 C4 123.4(14) . . ?
C9 C19 H19 119.4 . . ?
C14 C19 C9 121.2(13) . . ?
C14 C19 H19 119.4 . . ?
C9 C20 C5 120.7(13) . . ?
C16 C20 C5 125.6(12) . . ?
C16 C20 C9 113.7(13) . . ?

loop_
_geom_bond_atom_site_label_1
_geom_bond_atom_site_label_2
_geom_bond_distance
_geom_bond_site_symmetry_2
_geom_bond_publ_flag
Hf1 Hf1 3.4854(10) 15_556 ?
Hf1 Hf1 3.4897(10) 2_665 ?
Hf1 Hf1 3.4897(9) 3_565 ?
Hf1 Hf1 3.4855(10) 14_456 ?
Hf1 O1 2.129(4) . ?
Hf1 O2 2.208(7) . ?
Hf1 O3 2.208(8) 8 ?
Hf1 O4 2.190(7) 14_456 ?
Hf1 O5 2.120(9) 15_556 ?
Hf1 O5 2.133(7) . ?
Hf1 O5 2.129(7) 2_665 ?
Hf1 O6 2.185(8) 9 ?
O2 C4 1.325(15) . ?
O3 C1 1.335(14) . ?
O4 C4 1.339(15) . ?
O6 C1 1.296(14) . ?
C1 C14 1.509(17) . ?
C2 H2 0.9300 . ?
C2 C15 1.401(17) . ?
C2 C18 1.390(17) . ?
C3 C11 1.428(16) . ?
C3 C13 1.402(17) . ?
C3 C15 1.365(18) . ?
C4 C18 1.445(16) . ?
C5 C6 1.385(16) . ?
C5 C7 1.392(17) . ?
C5 C20 1.464(16) . ?
C6 H6 0.9300 . ?
C6 C11 1.403(17) . ?
C7 H7 0.9300 . ?
C7 C12 1.351(17) . ?
C8 H8 0.9300 . ?
C8 C13 1.376(16) . ?
C8 C18 1.413(18) . ?
C9 H9 0.9300 . ?
C9 C19 1.390(16) . ?
C9 C20 1.396(17) . ?
C10 H10 0.9300 . ?
C10 C14 1.377(15) . ?
C10 C16 1.338(16) . ?
C11 C17 1.389(17) . ?
C12 H12 0.9300 . ?
C12 C17 1.383(16) . ?
C13 H13 0.9300 . ?
C14 C19 1.357(16) . ?
C15 H15 0.9300 . ?
C16 H16 0.9300 . ?
C16 C20 1.380(17) . ?
C17 H17 0.9300 . ?
C19 H19 0.9300 . ?

loop_
_geom_torsion_atom_site_label_1
_geom_torsion_atom_site_label_2
_geom_torsion_atom_site_label_3
_geom_torsion_atom_site_label_4
_geom_torsion
_geom_torsion_site_symmetry_1
_geom_torsion_site_symmetry_2
_geom_torsion_site_symmetry_3
_geom_torsion_site_symmetry_4
_geom_torsion_publ_flag
Hf1 O2 C4 O4 5.1(19) . . . . ?
Hf1 O2 C4 C18 -176.3(9) . . . . ?
Hf1 O3 C1 O6 -2(2) 6_454 . . . ?
Hf1 O3 C1 C14 179.9(8) 6_454 . . . ?
Hf1 O4 C4 O2 -4.8(19) 15_556 . . . ?
Hf1 O4 C4 C18 176.6(8) 15_556 . . . ?
Hf1 O6 C1 O3 6(3) 5_554 . . . ?
Hf1 O6 C1 C14 -175.8(8) 5_554 . . . ?
O2 C4 C18 C2 -1(2) . . . . ?
O2 C4 C18 C8 179.1(13) . . . . ?
O3 C1 C14 C10 -24(2) . . . . ?
O3 C1 C14 C19 154.0(13) . . . . ?
O4 C4 C18 C2 177.4(13) . . . . ?
O4 C4 C18 C8 -2(2) . . . . ?
O6 C1 C14 C10 157.5(14) . . . . ?
O6 C1 C14 C19 -24(2) . . . . ?
C1 C14 C19 C9 -173.7(14) . . . . ?
C3 C11 C17 C12 178.3(14) . . . . ?
C5 C6 C11 C3 179.3(14) . . . . ?
C5 C6 C11 C17 -6(2) . . . . ?
C5 C7 C12 C17 3(2) . . . . ?
C6 C5 C7 C12 -6(2) . . . . ?
C6 C5 C20 C9 147.5(14) . . . . ?
C6 C5 C20 C16 -31(2) . . . . ?
C6 C11 C17 C12 4(2) . . . . ?
C7 C5 C6 C11 7(2) . . . . ?
C7 C5 C20 C9 -40(2) . . . . ?
C7 C5 C20 C16 141.2(16) . . . . ?
C7 C12 C17 C11 -2(2) . . . . ?
C10 C14 C19 C9 5(2) . . . . ?
C10 C16 C20 C5 -171.7(15) . . . . ?
C10 C16 C20 C9 10(2) . . . . ?
C11 C3 C13 C8 177.2(14) . . . . ?
C11 C3 C15 C2 -173.7(14) . . . . ?
C13 C3 C11 C6 -40(2) . . . . ?
C13 C3 C11 C17 145.4(16) . . . . ?
C13 C3 C15 C2 2(2) . . . . ?
C13 C8 C18 C2 1(2) . . . . ?
C13 C8 C18 C4 -179.2(14) . . . . ?
C14 C10 C16 C20 -7(2) . . . . ?
C15 C2 C18 C4 -177.6(13) . . . . ?
C15 C2 C18 C8 2(2) . . . . ?
C15 C3 C11 C6 134.8(16) . . . . ?
C15 C3 C11 C17 -39(2) . . . . ?
C15 C3 C13 C8 2(2) . . . . ?
C16 C10 C14 C1 177.5(14) . . . . ?
C16 C10 C14 C19 -1(2) . . . . ?
C18 C2 C15 C3 -4(2) . . . . ?
C18 C8 C13 C3 -3(2) . . . . ?
C19 C9 C20 C5 175.9(14) . . . . ?
C19 C9 C20 C16 -6(2) . . . . ?
C20 C5 C6 C11 179.5(14) . . . . ?
C20 C5 C7 C12 -177.8(14) . . . . ?
C20 C9 C19 C14 -1(2) . . . . ?

loop_
_smtbx_masks_void_nr
_smtbx_masks_void_average_x
_smtbx_masks_void_average_y
_smtbx_masks_void_average_z
_smtbx_masks_void_volume
_smtbx_masks_void_count_electrons
_smtbx_masks_void_content
1 0.000 0.000 0.500 130.0 20.4 ?
2 -0.177 -0.866 -0.195 5472.5 1234.5 ?
3 0.333 0.667 0.167 130.0 20.4 ?
4 0.667 0.333 0.833 130.0 20.4 ?
